data_2227004
loop_
_publ_author_name
'Xiao, Zuo-an'
'Zhan, Dan'

_publ_section_title
;
 8-Quinolyl 5-(dimethylamino)naphthalene-1-sulfonate
;
_journal_coeditor_code LH5093
_journal_issue 8
_journal_name_full 'Acta Crystallographica Section E'
_journal_page_first o2180
_journal_paper_doi 10.1107/S160053681002979X
_journal_volume 66
_journal_year 2010
_chemical_formula_iupac 'C21 H18 N2 O3 S'
_chemical_formula_moiety 'C21 H18 N2 O3 S'
_chemical_formula_sum 'C21 H18 N2 O3 S'
_chemical_formula_weight 378.43
_chemical_name_systematic
;
8-Quinolyl 5-(dimethylamino)naphthalene-1-sulfonate
;
_space_group_IT_number 2
_symmetry_cell_setting triclinic
_symmetry_space_group_name_Hall '-P 1'
_symmetry_space_group_name_H-M 'P -1'
_atom_sites_solution_hydrogens geom
_atom_sites_solution_primary direct
_atom_sites_solution_secondary difmap
_audit_creation_method SHELXL-97
_cell_angle_alpha 108.736(2)
_cell_angle_beta 100.426(2)
_cell_angle_gamma 111.860(2)
_cell_formula_units_Z 2
_cell_length_a 9.5556(12)
_cell_length_b 10.1237(12)
_cell_length_c 11.4182(14)
_cell_measurement_reflns_used 2502
_cell_measurement_temperature 298(2)
_cell_measurement_theta_max 22.47
_cell_measurement_theta_min 1.70
_cell_volume 912.3(2)
_computing_cell_refinement 'SAINT (Bruker, 2007)'
_computing_data_collection 'SMART (Bruker, 2007)'
_computing_data_reduction 'SAINT (Bruker, 2007)'
_computing_molecular_graphics 'PLATON (Spek, 2009)'
_computing_publication_material 'SHELXTL (Sheldrick, 2008)'
_computing_structure_refinement 'SHELXL97 (Sheldrick, 2008)'
_computing_structure_solution 'SHELXS97 (Sheldrick, 2008)'
_diffrn_ambient_temperature 298(2)
_diffrn_measured_fraction_theta_full 0.985
_diffrn_measured_fraction_theta_max 0.979
_diffrn_measurement_device_type 'Bruker SMART CCD'
_diffrn_measurement_method '\f and \w scans'
_diffrn_radiation_monochromator graphite
_diffrn_radiation_source 'fine-focus sealed tube'
_diffrn_radiation_type MoK\a
_diffrn_radiation_wavelength 0.71073
_diffrn_reflns_av_R_equivalents 0.0538
_diffrn_reflns_av_sigmaI/netI 0.0516
_diffrn_reflns_limit_h_max 11
_diffrn_reflns_limit_h_min -11
_diffrn_reflns_limit_k_max 12
_diffrn_reflns_limit_k_min -12
_diffrn_reflns_limit_l_max 14
_diffrn_reflns_limit_l_min -14
_diffrn_reflns_number 5269
_diffrn_reflns_theta_full 25.24
_diffrn_reflns_theta_max 26.00
_diffrn_reflns_theta_min 2.00
_exptl_absorpt_coefficient_mu 0.202
_exptl_absorpt_correction_T_max 0.9801
_exptl_absorpt_correction_T_min 0.9607
_exptl_absorpt_correction_type multi-scan
_exptl_absorpt_process_details '(SADABS; Sheldrick, 1997)'
_exptl_crystal_colour yellow
_exptl_crystal_density_diffrn 1.378
_exptl_crystal_density_method 'not measured'
_exptl_crystal_description block
_exptl_crystal_F_000 396
_exptl_crystal_size_max 0.20
_exptl_crystal_size_mid 0.20
_exptl_crystal_size_min 0.20
_refine_diff_density_max 0.277
_refine_diff_density_min -0.338
_refine_ls_extinction_method none
_refine_ls_goodness_of_fit_ref 1.036
_refine_ls_hydrogen_treatment constr
_refine_ls_matrix_type full
_refine_ls_number_parameters 246
_refine_ls_number_reflns 3526
_refine_ls_number_restraints 0
_refine_ls_restrained_S_all 1.036
_refine_ls_R_factor_all 0.0584
_refine_ls_R_factor_gt 0.0497
_refine_ls_shift/su_max 0.001
_refine_ls_shift/su_mean 0.000
_refine_ls_structure_factor_coef Fsqd
_refine_ls_weighting_details 'calc w=1/[\s^2^(Fo^2^)+(0.0622P)^2^+0.1786P] where P=(Fo^2^+2Fc^2^)/3'
_refine_ls_weighting_scheme calc
_refine_ls_wR_factor_gt 0.1257
_refine_ls_wR_factor_ref 0.1316
_reflns_number_gt 2959
_reflns_number_total 3526
_reflns_threshold_expression I>2\s(I)
_cod_data_source_file lh5093.cif
_cod_data_source_block I
_cod_original_cell_volume 912.30(19)
_cod_database_code 2227004
_cod_database_fobs_code 2227004

loop_
_symmetry_equiv_pos_as_xyz
'x, y, z'
'-x, -y, -z'

loop_
_atom_site_type_symbol
_atom_site_label
_atom_site_fract_x
_atom_site_fract_y
_atom_site_fract_z
_atom_site_U_iso_or_equiv
_atom_site_adp_type
_atom_site_calc_flag
_atom_site_refinement_flags
_atom_site_occupancy
_atom_site_disorder_assembly
_atom_site_disorder_group
C C1 0.3811(4) -0.3563(4) 0.4404(3) 0.0808(9) Uani d . 1 . .
H H1A 0.3092 -0.3111 0.4357 0.121 Uiso calc R 1 . .
H H1B 0.3945 -0.3739 0.5185 0.121 Uiso calc R 1 . .
H H1C 0.3375 -0.4546 0.3645 0.121 Uiso calc R 1 . .
C C2 0.6414(4) -0.3214(4) 0.4384(3) 0.0776(8) Uani d . 1 . .
H H2A 0.5946 -0.4150 0.3577 0.116 Uiso calc R 1 . .
H H2B 0.6564 -0.3480 0.5116 0.116 Uiso calc R 1 . .
H H2C 0.7433 -0.2490 0.4419 0.116 Uiso calc R 1 . .
C C3 0.5317(3) -0.1772(2) 0.3569(2) 0.0460(5) Uani d . 1 . .
C C4 0.4046(3) -0.2372(3) 0.2452(2) 0.0549(6) Uani d . 1 . .
H H4 0.3129 -0.3287 0.2251 0.066 Uiso calc R 1 . .
C C5 0.4103(3) -0.1632(3) 0.1607(2) 0.0543(6) Uani d . 1 . .
H H5 0.3217 -0.2059 0.0857 0.065 Uiso calc R 1 . .
C C6 0.5421(3) -0.0303(3) 0.1855(2) 0.0469(5) Uani d . 1 . .
H H6 0.5452 0.0133 0.1251 0.056 Uiso calc R 1 . .
C C7 0.6746(2) 0.0422(2) 0.30273(19) 0.0386(4) Uani d . 1 . .
C C8 0.8158(2) 0.1871(2) 0.34276(19) 0.0407(5) Uani d . 1 . .
C C9 0.9371(3) 0.2558(3) 0.4599(2) 0.0498(5) Uani d . 1 . .
H H9 1.0277 0.3491 0.4818 0.060 Uiso calc R 1 . .
C C10 0.9242(3) 0.1849(3) 0.5467(2) 0.0593(6) Uani d . 1 . .
H H10 1.0052 0.2328 0.6279 0.071 Uiso calc R 1 . .
C C11 0.7943(3) 0.0466(3) 0.5135(2) 0.0550(6) Uani d . 1 . .
H H11 0.7878 0.0016 0.5729 0.066 Uiso calc R 1 . .
C C12 0.6684(2) -0.0309(2) 0.39138(19) 0.0423(5) Uani d . 1 . .
C C13 1.0085(2) 0.1803(2) 0.12403(19) 0.0406(4) Uani d . 1 . .
C C14 1.0695(3) 0.1102(3) 0.1871(2) 0.0514(5) Uani d . 1 . .
H H14 1.0128 0.0581 0.2302 0.062 Uiso calc R 1 . .
C C15 1.2188(3) 0.1174(3) 0.1866(2) 0.0616(6) Uani d . 1 . .
H H15 1.2622 0.0718 0.2315 0.074 Uiso calc R 1 . .
C C16 1.3009(3) 0.1902(3) 0.1213(2) 0.0599(6) Uani d . 1 . .
H H16 1.3999 0.1942 0.1221 0.072 Uiso calc R 1 . .
C C17 1.2370(3) 0.2596(3) 0.0523(2) 0.0487(5) Uani d . 1 . .
C C18 1.3112(3) 0.3301(3) -0.0238(2) 0.0623(7) Uani d . 1 . .
H H18 1.4073 0.3321 -0.0306 0.075 Uiso calc R 1 . .
C C19 1.2415(3) 0.3946(3) -0.0863(3) 0.0643(7) Uani d . 1 . .
H H19 1.2891 0.4411 -0.1366 0.077 Uiso calc R 1 . .
C C20 1.0978(3) 0.3904(3) -0.0744(2) 0.0584(6) Uani d . 1 . .
H H20 1.0533 0.4377 -0.1164 0.070 Uiso calc R 1 . .
C C21 1.0888(2) 0.2580(2) 0.05481(18) 0.0399(4) Uani d . 1 . .
N N1 0.5359(2) -0.2493(2) 0.4443(2) 0.0572(5) Uani d . 1 . .
N N2 1.0200(2) 0.3242(2) -0.00774(17) 0.0479(4) Uani d . 1 . .
O O1 0.6994(2) 0.2943(2) 0.18886(19) 0.0656(5) Uani d . 1 . .
O O2 0.9897(2) 0.42788(18) 0.30555(16) 0.0607(4) Uani d . 1 . .
O O3 0.85533(16) 0.16883(17) 0.11789(13) 0.0442(4) Uani d . 1 . .
S S1 0.84187(7) 0.28769(6) 0.24117(5) 0.04560(19) Uani d . 1 . .

loop_
_atom_site_aniso_label
_atom_site_aniso_U_11
_atom_site_aniso_U_22
_atom_site_aniso_U_33
_atom_site_aniso_U_12
_atom_site_aniso_U_13
_atom_site_aniso_U_23
C1 0.084(2) 0.085(2) 0.118(2) 0.0459(17) 0.0604(19) 0.073(2)
C2 0.081(2) 0.089(2) 0.100(2) 0.0529(17) 0.0357(17) 0.0648(19)
C3 0.0476(12) 0.0491(12) 0.0530(12) 0.0252(10) 0.0223(10) 0.0291(10)
C4 0.0446(13) 0.0498(13) 0.0624(14) 0.0144(10) 0.0138(11) 0.0260(11)
C5 0.0417(12) 0.0600(14) 0.0521(13) 0.0197(11) 0.0044(10) 0.0239(11)
C6 0.0462(12) 0.0550(13) 0.0448(11) 0.0258(10) 0.0115(10) 0.0268(10)
C7 0.0400(11) 0.0433(11) 0.0403(10) 0.0227(9) 0.0167(9) 0.0212(9)
C8 0.0438(11) 0.0435(11) 0.0417(11) 0.0228(9) 0.0208(9) 0.0198(9)
C9 0.0454(12) 0.0483(12) 0.0469(12) 0.0162(10) 0.0157(10) 0.0165(10)
C10 0.0515(14) 0.0681(15) 0.0400(12) 0.0201(12) 0.0035(10) 0.0171(11)
C11 0.0587(14) 0.0654(15) 0.0412(12) 0.0257(12) 0.0126(10) 0.0289(11)
C12 0.0443(12) 0.0480(11) 0.0427(11) 0.0245(10) 0.0167(9) 0.0240(9)
C13 0.0396(11) 0.0424(11) 0.0377(10) 0.0196(9) 0.0132(9) 0.0138(9)
C14 0.0632(15) 0.0557(13) 0.0456(12) 0.0330(12) 0.0221(11) 0.0249(10)
C15 0.0694(17) 0.0730(16) 0.0583(14) 0.0493(14) 0.0174(13) 0.0295(13)
C16 0.0451(13) 0.0693(15) 0.0659(15) 0.0349(12) 0.0163(12) 0.0208(13)
C17 0.0404(11) 0.0451(11) 0.0524(12) 0.0182(9) 0.0171(10) 0.0124(10)
C18 0.0472(14) 0.0584(14) 0.0719(16) 0.0169(11) 0.0325(12) 0.0189(13)
C19 0.0682(17) 0.0630(15) 0.0685(16) 0.0237(13) 0.0401(14) 0.0347(13)
C20 0.0682(16) 0.0602(14) 0.0589(14) 0.0313(13) 0.0294(12) 0.0334(12)
C21 0.0376(11) 0.0390(10) 0.0380(10) 0.0170(9) 0.0127(8) 0.0114(8)
N1 0.0615(13) 0.0614(12) 0.0719(13) 0.0315(10) 0.0320(10) 0.0466(11)
N2 0.0497(11) 0.0542(11) 0.0505(10) 0.0262(9) 0.0226(9) 0.0291(9)
O1 0.0683(11) 0.0834(12) 0.0966(13) 0.0545(10) 0.0485(10) 0.0642(11)
O2 0.0660(11) 0.0423(8) 0.0713(10) 0.0186(8) 0.0341(9) 0.0231(8)
O3 0.0389(8) 0.0519(8) 0.0446(8) 0.0201(7) 0.0182(6) 0.0227(7)
S1 0.0499(3) 0.0456(3) 0.0582(3) 0.0270(3) 0.0298(3) 0.0300(3)

loop_
_atom_type_symbol
_atom_type_description
_atom_type_scat_dispersion_real
_atom_type_scat_dispersion_imag
_atom_type_scat_source
C C 0.0033 0.0016 'International Tables Vol C Tables 4.2.6.8 and 6.1.1.4'
H H 0.0000 0.0000 'International Tables Vol C Tables 4.2.6.8 and 6.1.1.4'
N N 0.0061 0.0033 'International Tables Vol C Tables 4.2.6.8 and 6.1.1.4'
O O 0.0106 0.0060 'International Tables Vol C Tables 4.2.6.8 and 6.1.1.4'
S S 0.1246 0.1234 'International Tables Vol C Tables 4.2.6.8 and 6.1.1.4'

loop_
_geom_angle_atom_site_label_1
_geom_angle_atom_site_label_2
_geom_angle_atom_site_label_3
_geom_angle_site_symmetry_1
_geom_angle_site_symmetry_3
_geom_angle
_geom_angle_publ_flag
N1 C1 H1A . . 109.5 ?
N1 C1 H1B . . 109.5 ?
H1A C1 H1B . . 109.5 ?
N1 C1 H1C . . 109.5 ?
H1A C1 H1C . . 109.5 ?
H1B C1 H1C . . 109.5 ?
N1 C2 H2A . . 109.5 ?
N1 C2 H2B . . 109.5 ?
H2A C2 H2B . . 109.5 ?
N1 C2 H2C . . 109.5 ?
H2A C2 H2C . . 109.5 ?
H2B C2 H2C . . 109.5 ?
C4 C3 N1 . . 123.8(2) ?
C4 C3 C12 . . 119.17(18) ?
N1 C3 C12 . . 117.06(19) ?
C3 C4 C5 . . 120.9(2) ?
C3 C4 H4 . . 119.5 ?
C5 C4 H4 . . 119.5 ?
C6 C5 C4 . . 121.6(2) ?
C6 C5 H5 . . 119.2 ?
C4 C5 H5 . . 119.2 ?
C5 C6 C7 . . 120.30(19) ?
C5 C6 H6 . . 119.8 ?
C7 C6 H6 . . 119.8 ?
C6 C7 C12 . . 118.50(18) ?
C6 C7 C8 . . 125.16(18) ?
C12 C7 C8 . . 116.32(18) ?
C9 C8 C7 . . 122.78(18) ?
C9 C8 S1 . . 116.00(16) ?
C7 C8 S1 . . 121.22(15) ?
C8 C9 C10 . . 119.4(2) ?
C8 C9 H9 . . 120.3 ?
C10 C9 H9 . . 120.3 ?
C11 C10 C9 . . 120.4(2) ?
C11 C10 H10 . . 119.8 ?
C9 C10 H10 . . 119.8 ?
C10 C11 C12 . . 121.9(2) ?
C10 C11 H11 . . 119.0 ?
C12 C11 H11 . . 119.0 ?
C11 C12 C7 . . 119.01(19) ?
C11 C12 C3 . . 121.60(18) ?
C7 C12 C3 . . 119.32(18) ?
C14 C13 O3 . . 120.52(19) ?
C14 C13 C21 . . 122.3(2) ?
O3 C13 C21 . . 117.06(17) ?
C13 C14 C15 . . 119.3(2) ?
C13 C14 H14 . . 120.3 ?
C15 C14 H14 . . 120.3 ?
C16 C15 C14 . . 120.8(2) ?
C16 C15 H15 . . 119.6 ?
C14 C15 H15 . . 119.6 ?
C15 C16 C17 . . 120.5(2) ?
C15 C16 H16 . . 119.7 ?
C17 C16 H16 . . 119.7 ?
C16 C17 C21 . . 119.7(2) ?
C16 C17 C18 . . 123.8(2) ?
C21 C17 C18 . . 116.5(2) ?
C19 C18 C17 . . 119.8(2) ?
C19 C18 H18 . . 120.1 ?
C17 C18 H18 . . 120.1 ?
C18 C19 C20 . . 119.0(2) ?
C18 C19 H19 . . 120.5 ?
C20 C19 H19 . . 120.5 ?
N2 C20 C19 . . 124.7(2) ?
N2 C20 H20 . . 117.6 ?
C19 C20 H20 . . 117.6 ?
N2 C21 C13 . . 119.30(18) ?
N2 C21 C17 . . 123.32(19) ?
C13 C21 C17 . . 117.37(19) ?
C3 N1 C2 . . 113.78(19) ?
C3 N1 C1 . . 116.1(2) ?
C2 N1 C1 . . 110.5(2) ?
C20 N2 C21 . . 116.59(19) ?
C13 O3 S1 . . 117.87(12) ?
O2 S1 O1 . . 119.57(11) ?
O2 S1 O3 . . 108.77(8) ?
O1 S1 O3 . . 104.37(10) ?
O2 S1 C8 . . 109.32(10) ?
O1 S1 C8 . . 110.89(10) ?
O3 S1 C8 . . 102.41(8) ?

loop_
_geom_bond_atom_site_label_1
_geom_bond_atom_site_label_2
_geom_bond_site_symmetry_2
_geom_bond_distance
_geom_bond_publ_flag
C1 N1 . 1.454(3) ?
C1 H1A . 0.9600 ?
C1 H1B . 0.9600 ?
C1 H1C . 0.9600 ?
C2 N1 . 1.448(3) ?
C2 H2A . 0.9600 ?
C2 H2B . 0.9600 ?
C2 H2C . 0.9600 ?
C3 C4 . 1.364(3) ?
C3 N1 . 1.417(3) ?
C3 C12 . 1.433(3) ?
C4 C5 . 1.396(3) ?
C4 H4 . 0.9300 ?
C5 C6 . 1.356(3) ?
C5 H5 . 0.9300 ?
C6 C7 . 1.413(3) ?
C6 H6 . 0.9300 ?
C7 C12 . 1.430(3) ?
C7 C8 . 1.434(3) ?
C8 C9 . 1.362(3) ?
C8 S1 . 1.766(2) ?
C9 C10 . 1.396(3) ?
C9 H9 . 0.9300 ?
C10 C11 . 1.356(3) ?
C10 H10 . 0.9300 ?
C11 C12 . 1.412(3) ?
C11 H11 . 0.9300 ?
C13 C14 . 1.358(3) ?
C13 O3 . 1.411(2) ?
C13 C21 . 1.415(3) ?
C14 C15 . 1.403(3) ?
C14 H14 . 0.9300 ?
C15 C16 . 1.360(4) ?
C15 H15 . 0.9300 ?
C16 C17 . 1.410(3) ?
C16 H16 . 0.9300 ?
C17 C21 . 1.416(3) ?
C17 C18 . 1.418(3) ?
C18 C19 . 1.353(4) ?
C18 H18 . 0.9300 ?
C19 C20 . 1.391(4) ?
C19 H19 . 0.9300 ?
C20 N2 . 1.320(3) ?
C20 H20 . 0.9300 ?
C21 N2 . 1.363(3) ?
O1 S1 . 1.4188(17) ?
O2 S1 . 1.4183(17) ?
O3 S1 . 1.5933(15) ?

loop_
_geom_hbond_atom_site_label_D
_geom_hbond_atom_site_label_H
_geom_hbond_atom_site_label_A
_geom_hbond_site_symmetry_A
_geom_hbond_distance_DH
_geom_hbond_distance_HA
_geom_hbond_distance_DA
_geom_hbond_angle_DHA
C16 H16 O1 1_655 0.93 2.52 3.411(3) 160.3

loop_
_geom_torsion_atom_site_label_1
_geom_torsion_atom_site_label_2
_geom_torsion_atom_site_label_3
_geom_torsion_atom_site_label_4
_geom_torsion_site_symmetry_1
_geom_torsion_site_symmetry_2
_geom_torsion_site_symmetry_3
_geom_torsion_site_symmetry_4
_geom_torsion
_geom_torsion_publ_flag
N1 C3 C4 C5 . . . . -177.7(2) ?
C12 C3 C4 C5 . . . . 3.9(3) ?
C3 C4 C5 C6 . . . . 0.6(4) ?
C4 C5 C6 C7 . . . . -3.7(4) ?
C5 C6 C7 C12 . . . . 2.2(3) ?
C5 C6 C7 C8 . . . . -176.3(2) ?
C6 C7 C8 C9 . . . . 176.8(2) ?
C12 C7 C8 C9 . . . . -1.7(3) ?
C6 C7 C8 S1 . . . . -3.1(3) ?
C12 C7 C8 S1 . . . . 178.40(14) ?
C7 C8 C9 C10 . . . . -1.0(3) ?
S1 C8 C9 C10 . . . . 178.88(17) ?
C8 C9 C10 C11 . . . . 1.8(4) ?
C9 C10 C11 C12 . . . . 0.2(4) ?
C10 C11 C12 C7 . . . . -3.0(3) ?
C10 C11 C12 C3 . . . . 179.9(2) ?
C6 C7 C12 C11 . . . . -175.00(19) ?
C8 C7 C12 C11 . . . . 3.6(3) ?
C6 C7 C12 C3 . . . . 2.2(3) ?
C8 C7 C12 C3 . . . . -179.18(17) ?
C4 C3 C12 C11 . . . . 171.9(2) ?
N1 C3 C12 C11 . . . . -6.6(3) ?
C4 C3 C12 C7 . . . . -5.2(3) ?
N1 C3 C12 C7 . . . . 176.32(17) ?
O3 C13 C14 C15 . . . . 177.12(19) ?
C21 C13 C14 C15 . . . . 1.4(3) ?
C13 C14 C15 C16 . . . . -1.6(4) ?
C14 C15 C16 C17 . . . . -0.2(4) ?
C15 C16 C17 C21 . . . . 2.1(3) ?
C15 C16 C17 C18 . . . . -176.5(2) ?
C16 C17 C18 C19 . . . . -179.7(2) ?
C21 C17 C18 C19 . . . . 1.6(3) ?
C17 C18 C19 C20 . . . . 0.1(4) ?
C18 C19 C20 N2 . . . . -1.5(4) ?
C14 C13 C21 N2 . . . . 179.21(19) ?
O3 C13 C21 N2 . . . . 3.3(3) ?
C14 C13 C21 C17 . . . . 0.5(3) ?
O3 C13 C21 C17 . . . . -175.38(17) ?
C16 C17 C21 N2 . . . . 179.12(19) ?
C18 C17 C21 N2 . . . . -2.1(3) ?
C16 C17 C21 C13 . . . . -2.2(3) ?
C18 C17 C21 C13 . . . . 176.51(18) ?
C4 C3 N1 C2 . . . . 107.4(3) ?
C12 C3 N1 C2 . . . . -74.3(3) ?
C4 C3 N1 C1 . . . . -22.5(3) ?
C12 C3 N1 C1 . . . . 155.8(2) ?
C19 C20 N2 C21 . . . . 1.0(4) ?
C13 C21 N2 C20 . . . . -177.77(19) ?
C17 C21 N2 C20 . . . . 0.9(3) ?
C14 C13 O3 S1 . . . . 82.5(2) ?
C21 C13 O3 S1 . . . . -101.55(17) ?
C13 O3 S1 O2 . . . . 28.05(16) ?
C13 O3 S1 O1 . . . . 156.75(14) ?
C13 O3 S1 C8 . . . . -87.57(15) ?
C9 C8 S1 O2 . . . . -0.92(19) ?
C7 C8 S1 O2 . . . . 178.98(15) ?
C9 C8 S1 O1 . . . . -134.83(17) ?
C7 C8 S1 O1 . . . . 45.06(19) ?
C9 C8 S1 O3 . . . . 114.31(17) ?
C7 C8 S1 O3 . . . . -65.80(17) ?

loop_
_cod_related_entry_id
_cod_related_entry_database
_cod_related_entry_code
1 ChemSpider 24745666
